data_7229324
loop_
_publ_author_name
'Gao, Lingling'
'Zhao, Qian-Nan'
'Li, Miao-Miao'
'Liming, Fan'
'Niu, Xiao-Yan'
'wang, xiaoqing'
'Hu, Tuoping'

_publ_section_title
;
 Magnetic Properties and Luminescence Sensing of Five Coordination
 Polymers Based on a Rigid Terphenyl-tetracarboxylic Acid
;
_journal_name_full CrystEngComm
_journal_paper_doi 10.1039/C7CE01510K
_journal_year 2017
_chemical_formula_moiety 'C36 H28 Co2 N4 O10, 2(H2 O)'
_chemical_formula_sum 'C36 H32 Co2 N4 O12'
_chemical_formula_weight 830.52
_chemical_name_systematic
;
 ?
;
_space_group_crystal_system triclinic
_space_group_IT_number 2
_space_group_name_Hall '-P 1'
_space_group_name_H-M_alt 'P -1'
_symmetry_space_group_name_Hall '-P 1'
_symmetry_space_group_name_H-M 'P -1'
_atom_sites_solution_hydrogens mixed
_audit_creation_date 2016-03-18
_audit_creation_method
;
Olex2 1.2
(compiled 2016.02.19 svn.r3266 for OlexSys, GUI svn.r5155)
;
_audit_update_record
;
2017-08-02 deposited with the CCDC.
2017-10-13 downloaded from the CCDC.
;
_cell_angle_alpha 69.536(14)
_cell_angle_beta 74.781(11)
_cell_angle_gamma 67.507(12)
_cell_formula_units_Z 2
_cell_length_a 9.994(11)
_cell_length_b 12.497(14)
_cell_length_c 16.113(16)
_cell_measurement_reflns_used 1306
_cell_measurement_temperature 296.15
_cell_measurement_theta_max 22.117
_cell_measurement_theta_min 2.715
_cell_volume 1723(3)
_computing_molecular_graphics 'Olex2 (Dolomanov et al., 2009)'
_computing_publication_material 'Olex2 (Dolomanov et al., 2009)'
_computing_structure_refinement 'ShelXL (Sheldrick, 2015)'
_computing_structure_solution
;
Superflip (Palatinus & Chapuis, 2007;Palatinus & van der Lee, 2008;
Palatinus et al., 2012)
;
_diffrn_ambient_temperature 296.15
_diffrn_measured_fraction_theta_full 0.985
_diffrn_measured_fraction_theta_max 0.975
_diffrn_measurement_device_type 'CCD area detector'
_diffrn_measurement_method 'phi and omega scans'
_diffrn_radiation_type MoK\a
_diffrn_radiation_wavelength 0.71075
_diffrn_reflns_av_R_equivalents 0.0954
_diffrn_reflns_av_unetI/netI 0.1609
_diffrn_reflns_Laue_measured_fraction_full 0.985
_diffrn_reflns_Laue_measured_fraction_max 0.975
_diffrn_reflns_limit_h_max 13
_diffrn_reflns_limit_h_min -13
_diffrn_reflns_limit_k_max 16
_diffrn_reflns_limit_k_min -16
_diffrn_reflns_limit_l_max 21
_diffrn_reflns_limit_l_min -21
_diffrn_reflns_number 18192
_diffrn_reflns_point_group_measured_fraction_full 0.985
_diffrn_reflns_point_group_measured_fraction_max 0.975
_diffrn_reflns_theta_full 25.242
_diffrn_reflns_theta_max 27.802
_diffrn_reflns_theta_min 2.577
_exptl_absorpt_coefficient_mu 1.036
_exptl_absorpt_correction_type none
_exptl_crystal_colour colourless
_exptl_crystal_colour_primary colourless
_exptl_crystal_density_diffrn 1.601
_exptl_crystal_description block
_exptl_crystal_F_000 852
_exptl_crystal_size_max 0.16
_exptl_crystal_size_mid 0.12
_exptl_crystal_size_min 0.10
_refine_diff_density_max 0.765
_refine_diff_density_min -0.969
_refine_diff_density_rms 0.126
_refine_ls_extinction_method none
_refine_ls_goodness_of_fit_ref 0.892
_refine_ls_hydrogen_treatment constr
_refine_ls_matrix_type full
_refine_ls_number_parameters 488
_refine_ls_number_reflns 7954
_refine_ls_number_restraints 12
_refine_ls_restrained_S_all 0.894
_refine_ls_R_factor_all 0.1568
_refine_ls_R_factor_gt 0.0511
_refine_ls_shift/su_max 0.000
_refine_ls_shift/su_mean 0.000
_refine_ls_structure_factor_coef Fsqd
_refine_ls_weighting_details
;
 w=1/[\s^2^(Fo^2^)+(0.0563P)^2^]
 where P=(Fo^2^+2Fc^2^)/3
;
_refine_ls_weighting_scheme calc
_refine_ls_wR_factor_gt 0.1083
_refine_ls_wR_factor_ref 0.1483
_reflns_Friedel_coverage 0.000
_reflns_number_gt 3428
_reflns_number_total 7954
_reflns_threshold_expression 'I > 2\s(I)'
_cod_data_source_file c7ce01510k2.cif
_cod_data_source_block 5
_cod_database_code 7229324
_shelxl_version_number 2013-2
_shelx_space_group_comment
;
The symmetry employed for this shelxl refinement is uniquely defined
by the following loop, which should always be used as a source of
symmetry information in preference to the above space-group names.
They are only intended as comments.
;
_olex2_refinement_description
;
1. Fixed Uiso
 At 1.2 times of:
  All C(H) groups, All C(H,H) groups
 At 1.5 times of:
  All O(H,H) groups
2. Uiso/Uaniso restraints and constraints
Uanis(O12) \\sim Ueq, Uanis(O11) \\sim Ueq: with sigma of 0.01 and sigma for
terminal atoms of 0.02
3.a Riding coordinates:
 O10(H10A,H10B), O11(H11A,H11B), O12(H12A,H12B)
3.b Rotating group:
 O6(H6A,H6B)
3.c Secondary CH2 refined with riding coordinates:
 C20(H20A,H20B), C23(H23A,H23B)
3.d Aromatic/amide H refined with riding coordinates:
 C35(H35), C10(H10), C14(H14), C6(H6), C26(H26), C3(H3), C11(H11), C29(H29),
 C28(H28), C17(H17), C31(H31), C34(H34), C18(H18), C36(H36), C24(H24), C8(H8),
 C27(H27), C25(H25), C19(H19), C30(H30)
;
_olex2_submission_special_instructions 'No special instructions were received'

loop_
_space_group_symop_operation_xyz
'x, y, z'
'-x, -y, -z'

loop_
_atom_site_label
_atom_site_type_symbol
_atom_site_fract_x
_atom_site_fract_y
_atom_site_fract_z
_atom_site_U_iso_or_equiv
_atom_site_adp_type
_atom_site_occupancy
_atom_site_site_symmetry_order
_atom_site_calc_flag
_atom_site_refinement_flags_posn
_atom_site_refinement_flags_adp
Co2 Co 0.84040(6) 0.63978(6) -0.90372(4) 0.02510(19) Uani 1 1 d . .
Co1 Co 0.08268(7) 0.68980(7) 0.25085(5) 0.0376(2) Uani 1 1 d . .
O5 O 0.8368(3) 0.5950(3) -0.7709(2) 0.0331(9) Uani 1 1 d . .
O1 O 0.0935(3) 0.7217(4) 0.1189(2) 0.0495(11) Uani 1 1 d . .
O8 O 0.2987(3) 0.6856(4) -0.7568(2) 0.0578(13) Uani 1 1 d . .
O7 O 0.8873(3) 0.6742(4) -0.6849(2) 0.0439(10) Uani 1 1 d . .
O2 O 0.0345(3) 0.6604(3) 0.0250(2) 0.0331(9) Uani 1 1 d . .
O9 O 0.1688(4) 0.6536(4) -0.6255(3) 0.0584(12) Uani 1 1 d . .
O3 O 0.7673(3) 0.6507(3) -0.0308(2) 0.0324(9) Uani 1 1 d . .
O4 O 0.6420(3) 0.6146(3) 0.1027(2) 0.0311(8) Uani 1 1 d . .
O6 O 0.9507(3) 0.4495(3) -0.8916(2) 0.0359(9) Uani 1 1 d . .
H6A H 1.0452 0.4323 -0.8982 0.054 Uiso 1 1 d GR .
H6B H 0.9310 0.4299 -0.9326 0.054 Uiso 1 1 d GR .
O10 O 0.1688(5) 0.5027(4) 0.2598(4) 0.104(2) Uani 1 1 d . .
H10A H 0.1759 0.4612 0.2271 0.156 Uiso 1 1 d R .
H10B H 0.1881 0.4436 0.3038 0.156 Uiso 1 1 d R .
N2 N 0.5388(5) 0.9817(4) -0.8921(3) 0.0427(12) Uani 1 1 d . .
N3 N 0.0164(6) 1.0497(5) -0.7695(4) 0.0593(15) Uani 1 1 d . .
N4 N 0.0012(5) 0.8736(5) -0.7565(3) 0.0517(14) Uani 1 1 d . .
N1 N 0.7256(4) 0.8217(4) -0.9120(3) 0.0354(11) Uani 1 1 d . .
C4 C 0.5248(4) 0.6496(4) -0.0195(3) 0.0221(11) Uani 1 1 d . .
C35 C 0.5554(5) 0.7271(5) -0.3951(3) 0.0333(13) Uani 1 1 d . .
H35 H 0.6245 0.7583 -0.4373 0.040 Uiso 1 1 calc R .
C10 C 0.3534(5) 0.6337(4) -0.2682(3) 0.0288(12) Uani 1 1 d . .
H10 H 0.2859 0.6008 -0.2258 0.035 Uiso 1 1 calc R .
C16 C 0.8030(5) 0.6410(5) -0.7071(3) 0.0286(12) Uani 1 1 d . .
C14 C 0.6302(5) 0.6647(4) -0.5672(3) 0.0270(12) Uani 1 1 d . .
H14 H 0.7061 0.6664 -0.5450 0.032 Uiso 1 1 calc R .
C6 C 0.5410(5) 0.6583(4) -0.1091(3) 0.0224(11) Uani 1 1 d . .
H6 H 0.6318 0.6539 -0.1445 0.027 Uiso 1 1 calc R .
C20 C 0.3906(6) 1.0541(5) -0.8655(4) 0.0508(17) Uani 1 1 d . .
H20A H 0.3224 1.0308 -0.8831 0.061 Uiso 1 1 calc R .
H20B H 0.3783 1.1382 -0.8975 0.061 Uiso 1 1 calc R .
C15 C 0.6554(5) 0.6531(4) -0.6529(3) 0.0255(11) Uani 1 1 d . .
C26 C -0.1114(8) 1.0434(7) -0.7153(5) 0.083(2) Uani 1 1 d . .
H26 H -0.1790 1.1022 -0.6889 0.100 Uiso 1 1 calc R .
C12 C 0.4720(5) 0.6817(4) -0.4214(3) 0.0252(11) Uani 1 1 d . .
C3 C 0.3905(4) 0.6579(4) 0.0340(3) 0.0228(11) Uani 1 1 d . .
H3 H 0.3800 0.6524 0.0943 0.027 Uiso 1 1 calc R .
C13 C 0.4962(5) 0.6737(4) -0.5140(3) 0.0256(11) Uani 1 1 d . .
C9 C 0.4385(5) 0.6798(4) -0.2425(3) 0.0233(11) Uani 1 1 d . .
C11 C 0.3700(5) 0.6371(5) -0.3562(3) 0.0294(12) Uani 1 1 d . .
H11 H 0.3105 0.6085 -0.3727 0.035 Uiso 1 1 calc R .
C29 C 0.4247(11) 0.9816(7) -0.6232(5) 0.083(2) Uani 1 1 d . .
H29 H 0.4974 0.9454 -0.5867 0.099 Uiso 1 1 calc R .
C7 C 0.4224(4) 0.6736(4) -0.1467(3) 0.0218(11) Uani 1 1 d . .
C28 C 0.2818(12) 1.0286(9) -0.5872(5) 0.097(3) Uani 1 1 d . .
H28 H 0.2574 1.0248 -0.5267 0.116 Uiso 1 1 calc R .
C5 C 0.6530(5) 0.6352(4) 0.0198(3) 0.0242(11) Uani 1 1 d . .
C17 C 0.5823(5) 0.8666(5) -0.8898(3) 0.0347(13) Uani 1 1 d . .
H17 H 0.5189 0.8220 -0.8742 0.042 Uiso 1 1 calc R .
C31 C 0.5421(5) 0.6524(4) -0.6867(3) 0.0305(12) Uani 1 1 d . .
H31 H 0.5582 0.6434 -0.7438 0.037 Uiso 1 1 calc R .
C34 C 0.3828(5) 0.6751(5) -0.5507(3) 0.0326(13) Uani 1 1 d . .
H34 H 0.2904 0.6830 -0.5168 0.039 Uiso 1 1 calc R .
C18 C 0.6611(6) 1.0150(6) -0.9169(5) 0.064(2) Uani 1 1 d . .
H18 H 0.6659 1.0907 -0.9241 0.077 Uiso 1 1 calc R .
C36 C 0.5376(5) 0.7267(5) -0.3077(3) 0.0296(12) Uani 1 1 d . .
H36 H 0.5940 0.7590 -0.2920 0.036 Uiso 1 1 calc R .
C21 C 0.3524(7) 1.0416(5) -0.7656(4) 0.0462(15) Uani 1 1 d . .
C24 C 0.0724(8) 0.9469(7) -0.7901(5) 0.082(3) Uani 1 1 d . .
H24 H 0.1609 0.9289 -0.8279 0.098 Uiso 1 1 calc R .
C8 C 0.2888(5) 0.6817(4) -0.0928(3) 0.0268(12) Uani 1 1 d . .
H8 H 0.2086 0.6921 -0.1173 0.032 Uiso 1 1 calc R .
C27 C 0.1760(9) 1.0808(7) -0.6411(6) 0.085(2) Uani 1 1 d . .
H27 H 0.0792 1.1123 -0.6165 0.102 Uiso 1 1 calc R .
C23 C 0.0835(7) 1.1407(6) -0.7825(5) 0.067(2) Uani 1 1 d . .
H23A H 0.0110 1.2087 -0.7632 0.080 Uiso 1 1 calc R .
H23B H 0.1188 1.1694 -0.8456 0.080 Uiso 1 1 calc R .
C33 C 0.2839(5) 0.6671(5) -0.6733(4) 0.0410(15) Uani 1 1 d . .
C22 C 0.2086(7) 1.0881(6) -0.7299(5) 0.0586(18) Uani 1 1 d . .
C1 C 0.1234(5) 0.6847(4) 0.0521(3) 0.0266(12) Uani 1 1 d . .
C32 C 0.4054(5) 0.6649(5) -0.6360(3) 0.0313(13) Uani 1 1 d . .
C25 C -0.1215(7) 0.9345(7) -0.7071(5) 0.078(2) Uani 1 1 d . .
H25 H -0.1982 0.9057 -0.6738 0.093 Uiso 1 1 calc R .
C19 C 0.7747(6) 0.9163(5) -0.9291(4) 0.0546(17) Uani 1 1 d . .
H19 H 0.8721 0.9133 -0.9465 0.065 Uiso 1 1 calc R .
C2 C 0.2709(4) 0.6748(4) -0.0036(3) 0.0214(11) Uani 1 1 d . .
C30 C 0.4611(8) 0.9878(6) -0.7127(5) 0.064(2) Uani 1 1 d . .
H30 H 0.5580 0.9561 -0.7372 0.077 Uiso 1 1 calc R .
O11 O 0.0039(8) 0.3924(7) 0.4625(4) 0.182(3) Uani 1 1 d . U
H11A H -0.0595 0.4338 0.4971 0.274 Uiso 1 1 d R .
H11B H -0.0528 0.3628 0.4494 0.274 Uiso 1 1 d R .
O12 O 0.0316(9) 0.3561(7) 0.3067(6) 0.216(4) Uani 1 1 d . U
H12A H -0.0229 0.4251 0.3025 0.324 Uiso 1 1 d R .
H12B H 0.0307 0.3620 0.2531 0.324 Uiso 1 1 d R .

loop_
_atom_site_aniso_label
_atom_site_aniso_U_11
_atom_site_aniso_U_22
_atom_site_aniso_U_33
_atom_site_aniso_U_23
_atom_site_aniso_U_13
_atom_site_aniso_U_12
Co2 0.0167(3) 0.0416(5) 0.0235(4) -0.0158(3) -0.0016(3) -0.0110(3)
Co1 0.0231(4) 0.0721(6) 0.0305(4) -0.0281(4) -0.0008(3) -0.0187(4)
O5 0.0276(18) 0.056(3) 0.0213(19) -0.0216(18) 0.0026(14) -0.0142(18)
O1 0.032(2) 0.106(3) 0.028(2) -0.038(2) 0.0061(16) -0.029(2)
O8 0.027(2) 0.127(4) 0.033(2) -0.042(2) -0.0038(17) -0.022(2)
O7 0.0307(19) 0.082(3) 0.040(2) -0.036(2) 0.0063(17) -0.031(2)
O2 0.0197(17) 0.058(3) 0.031(2) -0.0210(19) 0.0014(15) -0.0179(17)
O9 0.033(2) 0.116(4) 0.044(3) -0.033(3) -0.0021(19) -0.037(2)
O3 0.0148(17) 0.051(2) 0.036(2) -0.0178(19) -0.0031(15) -0.0116(17)
O4 0.0281(18) 0.049(2) 0.0257(19) -0.0150(18) -0.0079(15) -0.0158(17)
O6 0.0253(18) 0.050(2) 0.034(2) -0.0176(19) 0.0019(16) -0.0127(17)
O10 0.106(4) 0.078(4) 0.123(5) -0.055(4) -0.057(4) 0.025(3)
N2 0.040(3) 0.028(3) 0.061(3) -0.018(3) -0.015(2) -0.002(2)
N3 0.050(3) 0.053(4) 0.076(4) -0.028(3) -0.003(3) -0.014(3)
N4 0.051(3) 0.065(4) 0.054(3) -0.027(3) 0.000(3) -0.029(3)
N1 0.031(2) 0.040(3) 0.038(3) -0.010(2) -0.008(2) -0.013(2)
C4 0.016(2) 0.033(3) 0.023(3) -0.014(2) -0.0027(19) -0.008(2)
C35 0.028(3) 0.058(4) 0.023(3) -0.015(3) 0.002(2) -0.023(3)
C10 0.030(3) 0.046(3) 0.020(3) -0.012(2) -0.001(2) -0.021(3)
C16 0.024(3) 0.044(3) 0.021(3) -0.011(3) -0.005(2) -0.011(2)
C14 0.024(3) 0.040(3) 0.024(3) -0.014(2) -0.004(2) -0.013(2)
C6 0.016(2) 0.030(3) 0.023(3) -0.011(2) -0.0027(19) -0.008(2)
C20 0.041(3) 0.036(4) 0.071(5) -0.019(3) -0.018(3) 0.003(3)
C15 0.022(2) 0.035(3) 0.021(3) -0.012(2) -0.002(2) -0.006(2)
C26 0.054(5) 0.079(6) 0.119(7) -0.050(6) 0.013(5) -0.020(4)
C12 0.022(2) 0.035(3) 0.021(3) -0.013(2) -0.006(2) -0.006(2)
C3 0.020(2) 0.032(3) 0.021(3) -0.014(2) -0.004(2) -0.007(2)
C13 0.025(2) 0.038(3) 0.021(3) -0.015(2) -0.004(2) -0.012(2)
C9 0.021(2) 0.031(3) 0.020(3) -0.010(2) -0.005(2) -0.007(2)
C11 0.029(3) 0.050(4) 0.021(3) -0.013(3) -0.001(2) -0.022(3)
C29 0.136(8) 0.061(6) 0.072(6) -0.011(5) -0.040(6) -0.042(6)
C7 0.018(2) 0.027(3) 0.023(3) -0.010(2) -0.006(2) -0.005(2)
C28 0.155(9) 0.117(8) 0.045(5) -0.029(5) 0.010(6) -0.082(8)
C5 0.015(2) 0.029(3) 0.032(3) -0.015(2) -0.008(2) -0.002(2)
C17 0.038(3) 0.031(4) 0.038(3) -0.011(3) -0.010(3) -0.009(3)
C31 0.027(3) 0.047(4) 0.024(3) -0.015(3) -0.007(2) -0.010(3)
C34 0.022(3) 0.053(4) 0.027(3) -0.017(3) -0.004(2) -0.011(3)
C18 0.046(4) 0.041(4) 0.116(6) -0.023(4) -0.023(4) -0.015(3)
C36 0.028(3) 0.048(4) 0.026(3) -0.018(3) -0.001(2) -0.021(3)
C21 0.055(4) 0.034(4) 0.055(4) -0.017(3) -0.011(3) -0.013(3)
C24 0.059(5) 0.083(6) 0.123(7) -0.070(6) 0.027(4) -0.032(5)
C8 0.021(2) 0.040(3) 0.028(3) -0.015(3) -0.008(2) -0.012(2)
C27 0.095(6) 0.104(7) 0.073(6) -0.043(5) 0.014(5) -0.049(5)
C23 0.054(4) 0.052(5) 0.089(6) -0.029(4) -0.001(4) -0.008(4)
C33 0.022(3) 0.075(5) 0.037(3) -0.030(3) -0.006(2) -0.014(3)
C22 0.065(5) 0.049(4) 0.071(5) -0.028(4) -0.004(4) -0.022(4)
C1 0.022(2) 0.042(3) 0.019(3) -0.012(2) 0.001(2) -0.014(2)
C32 0.026(3) 0.052(4) 0.026(3) -0.021(3) -0.004(2) -0.014(3)
C25 0.042(4) 0.081(6) 0.114(7) -0.045(5) 0.001(4) -0.015(4)
C19 0.035(3) 0.043(4) 0.088(5) -0.014(4) -0.016(3) -0.015(3)
C2 0.015(2) 0.032(3) 0.023(3) -0.013(2) -0.0009(19) -0.010(2)
C30 0.083(5) 0.053(5) 0.066(5) -0.024(4) -0.031(4) -0.013(4)
O11 0.192(7) 0.251(9) 0.100(5) -0.049(6) 0.030(5) -0.100(6)
O12 0.211(8) 0.182(8) 0.233(10) -0.048(7) -0.054(7) -0.035(7)

loop_
_atom_type_symbol
_atom_type_description
_atom_type_scat_dispersion_real
_atom_type_scat_dispersion_imag
_atom_type_scat_source
C C 0.0030 0.0020 'International Tables Vol C Tables 4.2.6.8 and 6.1.1.4'
H H 0.0000 0.0000 'International Tables Vol C Tables 4.2.6.8 and 6.1.1.4'
Co Co 0.3490 0.9720 'International Tables Vol C Tables 4.2.6.8 and 6.1.1.4'
N N 0.0060 0.0030 'International Tables Vol C Tables 4.2.6.8 and 6.1.1.4'
O O 0.0110 0.0060 'International Tables Vol C Tables 4.2.6.8 and 6.1.1.4'

loop_
_geom_angle_atom_site_label_1
_geom_angle_atom_site_label_2
_geom_angle_atom_site_label_3
_geom_angle
_geom_angle_site_symmetry_1
_geom_angle_site_symmetry_3
O5 Co2 O2 112.60(13) . 1_654
O5 Co2 O3 154.81(13) . 1_554
O5 Co2 O4 96.46(12) . 1_554
O5 Co2 O6 85.96(13) . .
O5 Co2 N1 92.99(15) . .
O2 Co2 O3 90.75(13) 1_654 1_554
O2 Co2 O4 149.76(13) 1_654 1_554
O2 Co2 O6 85.00(14) 1_654 .
O2 Co2 N1 97.54(16) 1_654 .
O4 Co2 O3 59.29(12) 1_554 1_554
O4 Co2 O6 89.07(14) 1_554 .
O6 Co2 O3 86.85(12) . 1_554
N1 Co2 O3 93.15(14) . 1_554
N1 Co2 O4 88.75(15) . 1_554
N1 Co2 O6 177.46(15) . .
O1 Co1 O8 95.21(13) . 1_556
O1 Co1 O7 110.25(14) . 1_456
O1 Co1 O9 155.24(14) . 1_556
O1 Co1 O10 87.70(18) . .
O1 Co1 N4 93.07(18) . 1_556
O8 Co1 O9 60.06(13) 1_556 1_556
O8 Co1 O10 87.89(19) 1_556 .
O7 Co1 O8 154.47(14) 1_456 1_556
O7 Co1 O9 94.44(15) 1_456 1_556
O7 Co1 O10 91.20(19) 1_456 .
O7 Co1 N4 89.39(18) 1_456 1_556
O10 Co1 O9 90.03(17) . 1_556
N4 Co1 O8 91.13(18) 1_556 1_556
N4 Co1 O9 88.89(17) 1_556 1_556
N4 Co1 O10 178.80(17) 1_556 .
C16 O5 Co2 141.8(3) . .
C1 O1 Co1 150.5(4) . .
C33 O8 Co1 91.9(3) . 1_554
C16 O7 Co1 128.8(3) . 1_654
C1 O2 Co2 125.4(3) . 1_456
C33 O9 Co1 87.9(3) . 1_554
C5 O3 Co2 85.4(3) . 1_556
C5 O4 Co2 94.6(3) . 1_556
Co2 O6 H6A 110.9 . .
Co2 O6 H6B 110.0 . .
H6A O6 H6B 108.1 . .
Co1 O10 H10A 134.9 . .
Co1 O10 H10B 130.1 . .
H10A O10 H10B 93.5 . .
C17 N2 C20 126.1(5) . .
C17 N2 C18 106.6(5) . .
C18 N2 C20 127.1(5) . .
C26 N3 C23 124.7(6) . .
C24 N3 C26 104.1(6) . .
C24 N3 C23 129.9(6) . .
C24 N4 Co1 125.9(5) . 1_554
C24 N4 C25 103.2(6) . .
C25 N4 Co1 128.7(5) . 1_554
C17 N1 Co2 124.8(4) . .
C17 N1 C19 104.0(5) . .
C19 N1 Co2 130.7(4) . .
C6 C4 C5 119.8(4) . .
C3 C4 C6 120.7(4) . .
C3 C4 C5 119.4(4) . .
C12 C35 H35 119.6 . .
C36 C35 H35 119.6 . .
C36 C35 C12 120.9(4) . .
C9 C10 H10 120.2 . .
C11 C10 H10 120.2 . .
C11 C10 C9 119.7(4) . .
O5 C16 C15 118.5(4) . .
O7 C16 O5 123.9(4) . .
O7 C16 C15 117.6(4) . .
C15 C14 H14 119.0 . .
C13 C14 H14 119.0 . .
C13 C14 C15 121.9(4) . .
C4 C6 H6 119.8 . .
C4 C6 C7 120.5(4) . .
C7 C6 H6 119.8 . .
N2 C20 H20A 108.8 . .
N2 C20 H20B 108.8 . .
N2 C20 C21 113.7(5) . .
H20A C20 H20B 107.7 . .
C21 C20 H20A 108.8 . .
C21 C20 H20B 108.8 . .
C14 C15 C16 119.9(4) . .
C31 C15 C16 120.9(4) . .
C31 C15 C14 119.2(4) . .
N3 C26 H26 126.6 . .
N3 C26 C25 106.8(6) . .
C25 C26 H26 126.6 . .
C35 C12 C13 121.7(4) . .
C35 C12 C11 117.3(4) . .
C11 C12 C13 120.9(4) . .
C4 C3 H3 120.4 . .
C4 C3 C2 119.1(4) . .
C2 C3 H3 120.4 . .
C14 C13 C12 121.5(4) . .
C14 C13 C34 117.5(4) . .
C34 C13 C12 121.1(4) . .
C10 C9 C7 119.5(4) . .
C36 C9 C10 117.9(4) . .
C36 C9 C7 122.6(4) . .
C10 C11 C12 122.4(4) . .
C10 C11 H11 118.8 . .
C12 C11 H11 118.8 . .
C28 C29 H29 119.8 . .
C28 C29 C30 120.4(8) . .
C30 C29 H29 119.8 . .
C6 C7 C9 121.3(4) . .
C8 C7 C6 118.3(4) . .
C8 C7 C9 120.4(4) . .
C29 C28 H28 120.3 . .
C27 C28 C29 119.4(8) . .
C27 C28 H28 120.3 . .
O3 C5 C4 119.9(4) . .
O4 C5 O3 120.4(4) . .
O4 C5 C4 119.5(4) . .
N2 C17 H17 123.5 . .
N1 C17 N2 112.9(5) . .
N1 C17 H17 123.5 . .
C15 C31 H31 119.9 . .
C32 C31 C15 120.2(4) . .
C32 C31 H31 119.9 . .
C13 C34 H34 119.3 . .
C32 C34 C13 121.3(4) . .
C32 C34 H34 119.3 . .
N2 C18 H18 126.8 . .
C19 C18 N2 106.3(5) . .
C19 C18 H18 126.8 . .
C35 C36 C9 121.8(4) . .
C35 C36 H36 119.1 . .
C9 C36 H36 119.1 . .
C22 C21 C20 119.1(5) . .
C30 C21 C20 120.0(6) . .
C30 C21 C22 120.9(6) . .
N3 C24 H24 121.4 . .
N4 C24 N3 117.2(6) . .
N4 C24 H24 121.4 . .
C7 C8 H8 119.1 . .
C2 C8 C7 121.7(4) . .
C2 C8 H8 119.1 . .
C28 C27 H27 119.2 . .
C22 C27 C28 121.6(8) . .
C22 C27 H27 119.2 . .
N3 C23 H23A 109.6 . .
N3 C23 H23B 109.6 . .
N3 C23 C22 110.1(5) . .
H23A C23 H23B 108.1 . .
C22 C23 H23A 109.6 . .
C22 C23 H23B 109.6 . .
O8 C33 C32 118.0(5) . .
O9 C33 O8 120.0(4) . .
O9 C33 C32 122.0(5) . .
C21 C22 C23 123.5(6) . .
C27 C22 C21 118.7(7) . .
C27 C22 C23 117.6(7) . .
O1 C1 O2 124.0(4) . .
O1 C1 C2 118.9(4) . .
O2 C1 C2 117.0(4) . .
C31 C32 C33 119.9(4) . .
C34 C32 C31 119.8(4) . .
C34 C32 C33 120.3(4) . .
N4 C25 H25 125.7 . .
C26 C25 N4 108.7(6) . .
C26 C25 H25 125.7 . .
N1 C19 H19 124.9 . .
C18 C19 N1 110.2(5) . .
C18 C19 H19 124.9 . .
C3 C2 C1 120.6(4) . .
C8 C2 C3 119.6(4) . .
C8 C2 C1 119.8(4) . .
C29 C30 H30 120.5 . .
C21 C30 C29 119.0(7) . .
C21 C30 H30 120.5 . .
H11A O11 H11B 99.9 . .
H12A O12 H12B 92.4 . .

loop_
_geom_bond_atom_site_label_1
_geom_bond_atom_site_label_2
_geom_bond_distance
_geom_bond_site_symmetry_2
Co2 O5 2.008(4) .
Co2 O2 2.039(4) 1_654
Co2 O3 2.294(4) 1_554
Co2 O4 2.094(4) 1_554
Co2 O6 2.165(4) .
Co2 N1 2.091(5) .
Co1 O1 2.003(4) .
Co1 O8 2.112(4) 1_556
Co1 O7 2.003(4) 1_456
Co1 O9 2.211(4) 1_556
Co1 O10 2.126(5) .
Co1 N4 2.094(6) 1_556
O5 C16 1.258(5) .
O1 C1 1.238(5) .
O8 Co1 2.111(4) 1_554
O8 C33 1.261(6) .
O7 Co1 2.003(4) 1_654
O7 C16 1.241(5) .
O2 Co2 2.039(4) 1_456
O2 C1 1.256(5) .
O9 Co1 2.211(4) 1_554
O9 C33 1.240(6) .
O3 Co2 2.294(4) 1_556
O3 C5 1.257(5) .
O4 Co2 2.094(4) 1_556
O4 C5 1.252(5) .
O6 H6A 0.8704 .
O6 H6B 0.8688 .
O10 H10A 0.8332 .
O10 H10B 0.8261 .
N2 C20 1.452(6) .
N2 C17 1.324(6) .
N2 C18 1.358(7) .
N3 C26 1.357(8) .
N3 C24 1.314(7) .
N3 C23 1.458(7) .
N4 Co1 2.094(6) 1_554
N4 C24 1.260(8) .
N4 C25 1.383(7) .
N1 C17 1.323(6) .
N1 C19 1.363(6) .
C4 C6 1.379(6) .
C4 C3 1.380(6) .
C4 C5 1.497(5) .
C35 H35 0.9300 .
C35 C12 1.381(6) .
C35 C36 1.372(6) .
C10 H10 0.9300 .
C10 C9 1.398(5) .
C10 C11 1.371(6) .
C16 C15 1.485(6) .
C14 H14 0.9300 .
C14 C15 1.387(6) .
C14 C13 1.374(6) .
C6 H6 0.9300 .
C6 C7 1.391(5) .
C20 H20A 0.9700 .
C20 H20B 0.9700 .
C20 C21 1.519(8) .
C15 C31 1.383(6) .
C26 H26 0.9300 .
C26 C25 1.362(9) .
C12 C13 1.480(6) .
C12 C11 1.385(6) .
C3 H3 0.9300 .
C3 C2 1.393(5) .
C13 C34 1.403(5) .
C9 C7 1.486(6) .
C9 C36 1.376(6) .
C11 H11 0.9300 .
C29 H29 0.9300 .
C29 C28 1.372(11) .
C29 C30 1.375(9) .
C7 C8 1.377(6) .
C28 H28 0.9300 .
C28 C27 1.361(11) .
C17 H17 0.9300 .
C31 H31 0.9300 .
C31 C32 1.377(6) .
C34 H34 0.9300 .
C34 C32 1.375(6) .
C18 H18 0.9300 .
C18 C19 1.353(7) .
C36 H36 0.9300 .
C21 C22 1.376(8) .
C21 C30 1.373(8) .
C24 H24 0.9300 .
C8 H8 0.9300 .
C8 C2 1.376(6) .
C27 H27 0.9300 .
C27 C22 1.360(9) .
C23 H23A 0.9700 .
C23 H23B 0.9700 .
C23 C22 1.501(8) .
C33 C32 1.479(6) .
C1 C2 1.495(6) .
C25 H25 0.9300 .
C19 H19 0.9300 .
C30 H30 0.9300 .
O11 H11A 0.8630 .
O11 H11B 0.8836 .
O12 H12A 0.8145 .
O12 H12B 0.8426 .

loop_
_geom_torsion_atom_site_label_1
_geom_torsion_atom_site_label_2
_geom_torsion_atom_site_label_3
_geom_torsion_atom_site_label_4
_geom_torsion
_geom_torsion_site_symmetry_1
Co2 O5 C16 O7 -87.2(6) .
Co2 O5 C16 C15 94.9(6) .
Co2 O2 C1 O1 -14.2(7) 1_456
Co2 O2 C1 C2 169.6(3) 1_456
Co2 O3 C5 O4 -5.1(4) 1_556
Co2 O3 C5 C4 170.7(4) 1_556
Co2 O4 C5 O3 5.6(5) 1_556
Co2 O4 C5 C4 -170.2(4) 1_556
Co2 N1 C17 N2 173.2(3) .
Co2 N1 C19 C18 -172.4(4) .
Co1 O1 C1 O2 89.4(7) .
Co1 O1 C1 C2 -94.4(7) .
Co1 O8 C33 O9 3.5(6) 1_554
Co1 O8 C33 C32 -175.0(4) 1_554
Co1 O7 C16 O5 9.9(8) 1_654
Co1 O7 C16 C15 -172.1(3) 1_654
Co1 O9 C33 O8 -3.4(6) 1_554
Co1 O9 C33 C32 175.1(5) 1_554
Co1 N4 C24 N3 -163.4(5) 1_554
Co1 N4 C25 C26 163.2(5) 1_554
O5 C16 C15 C14 158.7(5) .
O5 C16 C15 C31 -21.0(7) .
O1 C1 C2 C3 26.2(7) .
O1 C1 C2 C8 -154.1(5) .
O8 C33 C32 C31 -16.3(8) .
O8 C33 C32 C34 163.9(5) .
O7 C16 C15 C14 -19.3(7) .
O7 C16 C15 C31 160.9(5) .
O2 C1 C2 C3 -157.3(4) .
O2 C1 C2 C8 22.3(7) .
O9 C33 C32 C31 165.1(6) .
O9 C33 C32 C34 -14.7(9) .
N2 C20 C21 C22 -168.5(5) .
N2 C20 C21 C30 13.5(8) .
N2 C18 C19 N1 -0.2(7) .
N3 C26 C25 N4 0.1(9) .
N3 C23 C22 C21 95.5(7) .
N3 C23 C22 C27 -81.0(7) .
C4 C6 C7 C9 -178.3(4) .
C4 C6 C7 C8 1.0(7) .
C4 C3 C2 C8 0.6(7) .
C4 C3 C2 C1 -179.7(4) .
C35 C12 C13 C14 25.9(7) .
C35 C12 C13 C34 -154.2(5) .
C35 C12 C11 C10 -2.0(7) .
C10 C9 C7 C6 146.9(5) .
C10 C9 C7 C8 -32.4(7) .
C10 C9 C36 C35 -1.1(7) .
C16 C15 C31 C32 -179.3(5) .
C14 C15 C31 C32 1.0(8) .
C14 C13 C34 C32 1.4(8) .
C6 C4 C3 C2 0.3(7) .
C6 C4 C5 O3 11.7(7) .
C6 C4 C5 O4 -172.5(4) .
C6 C7 C8 C2 -0.2(7) .
C20 N2 C17 N1 -175.5(5) .
C20 N2 C18 C19 175.4(5) .
C20 C21 C22 C27 -177.4(6) .
C20 C21 C22 C23 6.2(9) .
C20 C21 C30 C29 177.5(5) .
C15 C14 C13 C12 177.8(4) .
C15 C14 C13 C34 -2.2(8) .
C15 C31 C32 C34 -1.7(8) .
C15 C31 C32 C33 178.5(5) .
C26 N3 C24 N4 -1.0(9) .
C26 N3 C23 C22 102.6(8) .
C12 C35 C36 C9 1.1(8) .
C12 C13 C34 C32 -178.5(5) .
C3 C4 C6 C7 -1.1(7) .
C3 C4 C5 O3 -166.3(4) .
C3 C4 C5 O4 9.6(7) .
C13 C14 C15 C16 -178.7(5) .
C13 C14 C15 C31 1.0(8) .
C13 C12 C11 C10 174.3(4) .
C13 C34 C32 C31 0.4(8) .
C13 C34 C32 C33 -179.8(5) .
C9 C10 C11 C12 2.0(7) .
C9 C7 C8 C2 179.2(4) .
C11 C10 C9 C7 -178.8(4) .
C11 C10 C9 C36 -0.4(7) .
C11 C12 C13 C14 -150.3(5) .
C11 C12 C13 C34 29.7(7) .
C29 C28 C27 C22 -0.3(13) .
C7 C9 C36 C35 177.2(4) .
C7 C8 C2 C3 -0.6(7) .
C7 C8 C2 C1 179.7(4) .
C28 C29 C30 C21 -0.1(11) .
C28 C27 C22 C21 -0.2(11) .
C28 C27 C22 C23 176.4(7) .
C5 C4 C6 C7 -179.0(4) .
C5 C4 C3 C2 178.2(4) .
C17 N2 C20 C21 84.2(6) .
C17 N2 C18 C19 0.3(7) .
C17 N1 C19 C18 0.0(6) .
C18 N2 C20 C21 -89.9(7) .
C18 N2 C17 N1 -0.4(6) .
C36 C35 C12 C13 -175.8(4) .
C36 C35 C12 C11 0.5(7) .
C36 C9 C7 C6 -31.4(7) .
C36 C9 C7 C8 149.3(5) .
C24 N3 C26 C25 0.4(8) .
C24 N3 C23 C22 -62.7(10) .
C24 N4 C25 C26 -0.6(8) .
C23 N3 C26 C25 -168.0(6) .
C23 N3 C24 N4 166.6(6) .
C22 C21 C30 C29 -0.4(9) .
C25 N4 C24 N3 1.0(9) .
C19 N1 C17 N2 0.3(6) .
C30 C29 C28 C27 0.4(12) .
C30 C21 C22 C27 0.5(9) .
C30 C21 C22 C23 -175.9(6) .
